data_7116112
loop_
_publ_author_name
'Tao Qin'
'Jun Gong'
'Junhan Ma'
'Xin Wang'
'Yonghua Wang'
'Yan Xu'
'Xuan Shen'
'Dunru Zhu'

_publ_section_title
;
 A 3D MOF showing unprecedented solvent-induced
 single-crystal-to-single-crystal transformation and excellent CO2
 adsorption selectivity at room temperature
;
_journal_name_full Chem.Commun.
_journal_page_first 15886
_journal_paper_doi 10.1039/C4cc06588C
_journal_volume 50
_journal_year 2014
_chemical_formula_moiety 'C28 H14 Cu3 N4 O18, 2(C4 H10 O)'
_chemical_formula_sum 'C36 H34 Cu3 N4 O20'
_chemical_formula_weight 1033.29
_chemical_name_systematic
; 
 ? 
;
_space_group_IT_number 14
_symmetry_cell_setting monoclinic
_symmetry_space_group_name_Hall '-P 2ybc'
_symmetry_space_group_name_H-M 'P 1 21/c 1'
_atom_sites_solution_hydrogens geom
_atom_sites_solution_primary direct
_atom_sites_solution_secondary difmap
_audit_creation_method SHELXL-97
_cell_angle_alpha 90.00
_cell_angle_beta 106.642(2)
_cell_angle_gamma 90.00
_cell_formula_units_Z 4
_cell_length_a 15.348(2)
_cell_length_b 32.866(4)
_cell_length_c 10.1122(13)
_cell_measurement_reflns_used 9646
_cell_measurement_temperature 296(2)
_cell_measurement_theta_max 26.60
_cell_measurement_theta_min 1.14
_cell_volume 4887.2(11)
_computing_cell_refinement 'SAINT (Bruker, 2005)'
_computing_data_collection 'APEX2 (Bruker, 2005)'
_computing_data_reduction SAINT
_computing_molecular_graphics SHELXTL
_computing_publication_material SHELXTL
_computing_structure_refinement 'SHELXL-97 (Sheldrick, 2008)'
_computing_structure_solution 'SHELXS-97 (Sheldrick, 2008)'
_diffrn_ambient_temperature 296(2)
_diffrn_measured_fraction_theta_full 0.982
_diffrn_measured_fraction_theta_max 0.982
_diffrn_measurement_device_type 'Bruker Apex2 CCD'
_diffrn_measurement_method '\w scans'
_diffrn_radiation_monochromator graphite
_diffrn_radiation_source 'fine-focus sealed tube'
_diffrn_radiation_type MoK\a
_diffrn_radiation_wavelength 0.71073
_diffrn_reflns_av_R_equivalents 0.0630
_diffrn_reflns_av_sigmaI/netI 0.0630
_diffrn_reflns_limit_h_max 18
_diffrn_reflns_limit_h_min -18
_diffrn_reflns_limit_k_max 39
_diffrn_reflns_limit_k_min -37
_diffrn_reflns_limit_l_max 12
_diffrn_reflns_limit_l_min -11
_diffrn_reflns_number 32939
_diffrn_reflns_theta_full 25.00
_diffrn_reflns_theta_max 25.00
_diffrn_reflns_theta_min 1.24
_exptl_absorpt_coefficient_mu 1.367
_exptl_absorpt_correction_T_max 0.8868
_exptl_absorpt_correction_T_min 0.8212
_exptl_absorpt_correction_type multi-scan
_exptl_absorpt_process_details '(SADABS; Sheldrick, 2003)'
_exptl_crystal_colour 'Light Green'
_exptl_crystal_density_diffrn 1.404
_exptl_crystal_density_method 'not measured'
_exptl_crystal_description Block
_exptl_crystal_F_000 2100
_exptl_crystal_size_max 0.15
_exptl_crystal_size_mid 0.11
_exptl_crystal_size_min 0.09
_refine_diff_density_max 1.372
_refine_diff_density_min -1.141
_refine_diff_density_rms 0.115
_refine_ls_extinction_coef 0.00051(11)
_refine_ls_extinction_expression Fc^*^=kFc[1+0.001xFc^2^\l^3^/sin(2\q)]^-1/4^
_refine_ls_extinction_method SHELXL
_refine_ls_goodness_of_fit_ref 1.034
_refine_ls_hydrogen_treatment constr
_refine_ls_matrix_type full
_refine_ls_number_parameters 581
_refine_ls_number_reflns 8446
_refine_ls_number_restraints 191
_refine_ls_restrained_S_all 1.105
_refine_ls_R_factor_all 0.0889
_refine_ls_R_factor_gt 0.0713
_refine_ls_shift/su_max 0.000
_refine_ls_shift/su_mean 0.000
_refine_ls_structure_factor_coef Fsqd
_refine_ls_weighting_details 'calc w=1/[\s^2^(Fo^2^)+(0.0790P)^2^+24.9545P] where P=(Fo^2^+2Fc^2^)/3'
_refine_ls_weighting_scheme calc
_refine_ls_wR_factor_gt 0.1827
_refine_ls_wR_factor_ref 0.1914
_reflns_number_gt 6568
_reflns_number_total 8446
_reflns_threshold_expression >2sigma(I)
_cod_data_source_file c4cc06588c3.cif
_cod_data_source_block 508
_cod_original_sg_symbol_H-M 'P 21/c'
_cod_database_code 7116112

loop_
_symmetry_equiv_pos_as_xyz
'x, y, z'
'-x, y+1/2, -z+1/2'
'-x, -y, -z'
'x, -y-1/2, z-1/2'

loop_
_atom_site_label
_atom_site_type_symbol
_atom_site_fract_x
_atom_site_fract_y
_atom_site_fract_z
_atom_site_U_iso_or_equiv
_atom_site_adp_type
_atom_site_occupancy
_atom_site_symmetry_multiplicity
_atom_site_calc_flag
_atom_site_refinement_flags
_atom_site_disorder_assembly
_atom_site_disorder_group
Cu1 Cu 0.15488(5) 0.27467(2) 0.46082(8) 0.0220(2) Uani 1 1 d . . .
Cu2 Cu 0.00823(5) 0.21721(2) 0.48399(8) 0.0253(2) Uani 1 1 d . . .
Cu3 Cu 0.08122(5) 0.21667(2) 0.22564(8) 0.0229(2) Uani 1 1 d . . .
O1 O 0.1187(3) 0.21828(11) 0.4254(4) 0.0219(9) Uani 1 1 d D . .
H1A H 0.1589 0.2009 0.4645 0.026 Uiso 1 1 d R . .
O2 O 0.0330(3) 0.15784(13) 0.2353(5) 0.0355(11) Uani 1 1 d . . .
O3 O -0.0269(3) 0.16248(12) 0.4150(5) 0.0302(10) Uani 1 1 d . . .
O4 O 0.2067(3) 0.22830(14) 0.2132(5) 0.0301(10) Uani 1 1 d . . .
O5 O 0.2636(3) 0.26713(13) 0.4012(5) 0.0304(10) Uani 1 1 d . . .
O6 O 0.0453(3) 0.22509(11) 0.0289(4) 0.0221(9) Uani 1 1 d D . .
H6A H 0.0052 0.2082 -0.0141 0.027 Uiso 1 1 d R . .
O7 O 0.5386(7) 0.3404(3) 0.4291(12) 0.132(3) Uani 1 1 d DU A .
O8A O 0.6457(6) 0.3078(4) 0.4014(13) 0.064(3) Uani 0.50 1 d PDU A 1
O8B O 0.5973(15) 0.3373(6) 0.295(2) 0.127(6) Uani 0.50 1 d PDU A 2
O9 O 0.5036(5) 0.3097(3) 0.0190(9) 0.098(3) Uani 1 1 d DU . .
O10 O 0.6118(5) 0.3408(3) -0.0230(9) 0.099(3) Uani 1 1 d DU . .
O11 O -0.2421(8) -0.0001(3) 0.3422(15) 0.158(4) Uani 1 1 d DU B .
O12A O -0.199(2) 0.0401(9) 0.4908(19) 0.172(9) Uani 0.50 1 d PDU B 1
O12B O -0.2609(11) 0.0583(5) 0.389(2) 0.110(5) Uani 0.50 1 d PDU B 2
O13 O -0.2201(7) 0.0154(3) 0.0184(11) 0.133(4) Uani 1 1 d DU . .
O14 O -0.1857(8) -0.0286(3) -0.1194(10) 0.135(4) Uani 1 1 d DU . .
O15 O 0.9023(3) 0.27869(13) 0.0488(5) 0.0328(11) Uani 1 1 d . . .
O16 O 0.9556(3) 0.23974(14) 0.2367(5) 0.0311(10) Uani 1 1 d . . .
O17 O -0.0995(4) -0.18052(15) 0.2683(6) 0.0512(14) Uani 1 1 d . . .
O18 O -0.1639(3) -0.16733(13) 0.0465(5) 0.0370(11) Uani 1 1 d . . .
O19 O -0.0777(10) 0.1717(5) -0.1248(17) 0.215(6) Uani 1 1 d DU . .
H19 H -0.0354 0.1693 -0.1631 0.323 Uiso 1 1 d R . .
O20 O 0.2394(9) 0.1626(4) 0.5496(14) 0.203(5) Uani 1 1 d DU . .
H20 H 0.2001 0.1602 0.5937 0.304 Uiso 1 1 d R . .
C1 C -0.0071(5) 0.14377(19) 0.3170(7) 0.0322(15) Uani 1 1 d . . .
C2 C -0.0339(5) 0.09978(19) 0.3000(7) 0.0354(15) Uani 1 1 d . . .
C3 C 0.0109(6) 0.0732(2) 0.2369(10) 0.059(2) Uani 1 1 d . . .
H3A H 0.0580 0.0828 0.2045 0.071 Uiso 1 1 calc R . .
C4 C -0.0127(7) 0.0327(2) 0.2207(11) 0.064(3) Uani 1 1 d . . .
H4A H 0.0204 0.0153 0.1810 0.077 Uiso 1 1 calc R . .
C5 C -0.0845(6) 0.0174(2) 0.2622(9) 0.053(2) Uani 1 1 d . . .
C6 C -0.1293(6) 0.0449(2) 0.3251(10) 0.058(2) Uani 1 1 d . B .
C7 C -0.1033(6) 0.0848(2) 0.3455(9) 0.050(2) Uani 1 1 d . . .
H7A H -0.1333 0.1019 0.3911 0.060 Uiso 1 1 calc R . .
C8 C -0.1071(6) -0.0270(2) 0.2398(9) 0.056(2) Uani 1 1 d . . .
C9 C -0.1493(7) -0.0436(2) 0.1104(10) 0.066(3) Uani 1 1 d . . .
C10 C -0.1580(6) -0.0849(2) 0.0882(9) 0.056(2) Uani 1 1 d . . .
H10A H -0.1870 -0.0948 0.0005 0.067 Uiso 1 1 calc R . .
C11 C -0.1239(5) -0.1114(2) 0.1947(8) 0.0428(18) Uani 1 1 d . . .
C12 C -0.0784(7) -0.0957(2) 0.3238(9) 0.062(2) Uani 1 1 d . . .
H12A H -0.0530 -0.1134 0.3966 0.075 Uiso 1 1 calc R . .
C13 C -0.0704(7) -0.0539(2) 0.3452(10) 0.068(3) Uani 1 1 d . . .
H13A H -0.0398 -0.0440 0.4323 0.081 Uiso 1 1 calc R . .
C14 C -0.1290(5) -0.1567(2) 0.1710(8) 0.0389(17) Uani 1 1 d . . .
C15 C 0.2695(4) 0.24767(18) 0.2967(6) 0.0257(13) Uani 1 1 d . . .
C16 C 0.3606(4) 0.2483(2) 0.2704(7) 0.0308(14) Uani 1 1 d . . .
C17 C 0.4182(5) 0.2805(2) 0.3229(8) 0.0436(19) Uani 1 1 d . . .
H17A H 0.4006 0.3008 0.3737 0.052 Uiso 1 1 calc R . .
C18 C 0.5023(5) 0.2820(3) 0.2988(9) 0.049(2) Uani 1 1 d . A .
C19 C 0.5317(4) 0.2522(3) 0.2218(8) 0.0429(18) Uani 1 1 d . . .
C20 C 0.4733(4) 0.2198(2) 0.1760(8) 0.0397(18) Uani 1 1 d . . .
H20A H 0.4913 0.1987 0.1286 0.048 Uiso 1 1 calc R . .
C21 C 0.3888(5) 0.2181(2) 0.1989(8) 0.0414(18) Uani 1 1 d . . .
H21A H 0.3506 0.1962 0.1652 0.050 Uiso 1 1 calc R . .
C22 C 0.6215(4) 0.2534(3) 0.1907(7) 0.0441(19) Uani 1 1 d . . .
C23 C 0.6852(5) 0.2235(3) 0.2470(9) 0.050(2) Uani 1 1 d . . .
H23A H 0.6684 0.2020 0.2942 0.060 Uiso 1 1 calc R . .
C24 C 0.7726(4) 0.2245(2) 0.2354(8) 0.0396(17) Uani 1 1 d . . .
H24A H 0.8140 0.2045 0.2776 0.047 Uiso 1 1 calc R . .
C25 C 0.7988(4) 0.2552(2) 0.1613(7) 0.0315(15) Uani 1 1 d . . .
C26 C 0.7340(4) 0.2844(2) 0.0971(8) 0.0353(16) Uani 1 1 d . . .
H26A H 0.7496 0.3046 0.0438 0.042 Uiso 1 1 calc R . .
C27 C 0.6482(5) 0.2834(2) 0.1116(7) 0.0349(15) Uani 1 1 d U . .
C28 C 0.8938(4) 0.25794(18) 0.1497(6) 0.0251(13) Uani 1 1 d . . .
C29 C -0.1892(18) 0.1332(8) -0.043(3) 0.277(9) Uani 1 1 d DU . .
H29A H -0.1740 0.1514 0.0345 0.416 Uiso 1 1 calc R . .
H29B H -0.1973 0.1062 -0.0125 0.416 Uiso 1 1 calc R . .
H29C H -0.2445 0.1422 -0.1085 0.416 Uiso 1 1 calc R . .
C30 C -0.1134(16) 0.1331(5) -0.111(2) 0.272(9) Uani 1 1 d DU . .
H30A H -0.0640 0.1161 -0.0552 0.326 Uiso 1 1 calc R . .
C31 C -0.148(2) 0.1143(7) -0.253(2) 0.274(8) Uani 1 1 d DU . .
H31A H -0.1020 0.1166 -0.3012 0.329 Uiso 1 1 calc R . .
H31B H -0.2017 0.1290 -0.3063 0.329 Uiso 1 1 calc R . .
C32 C -0.173(2) 0.0690(7) -0.243(3) 0.290(9) Uani 1 1 d DU . .
H32A H -0.1737 0.0553 -0.3271 0.435 Uiso 1 1 calc R . .
H32B H -0.2315 0.0670 -0.2277 0.435 Uiso 1 1 calc R . .
H32C H -0.1281 0.0565 -0.1673 0.435 Uiso 1 1 calc R . .
C33 C 0.2950(14) 0.1237(6) 0.3876(15) 0.203(5) Uani 1 1 d DU . .
H33A H 0.2438 0.1321 0.3131 0.304 Uiso 1 1 calc R . .
H33B H 0.3133 0.0968 0.3693 0.304 Uiso 1 1 calc R . .
H33C H 0.3445 0.1422 0.3957 0.304 Uiso 1 1 calc R . .
C34 C 0.2687(12) 0.1234(6) 0.5211(17) 0.249(7) Uani 1 1 d DU . .
H34A H 0.2193 0.1038 0.5132 0.299 Uiso 1 1 calc R . .
C35 C 0.3510(15) 0.1096(6) 0.6323(17) 0.253(7) Uani 1 1 d DU . .
H35A H 0.3368 0.1090 0.7198 0.304 Uiso 1 1 calc R . .
H35B H 0.3999 0.1290 0.6403 0.304 Uiso 1 1 calc R . .
C36 C 0.3830(18) 0.0678(6) 0.604(3) 0.281(8) Uani 1 1 d DU . .
H36A H 0.4357 0.0603 0.6769 0.421 Uiso 1 1 calc R . .
H36B H 0.3981 0.0684 0.5178 0.421 Uiso 1 1 calc R . .
H36C H 0.3354 0.0484 0.5977 0.421 Uiso 1 1 calc R . .
N1 N -0.2083(9) 0.0326(3) 0.3704(15) 0.117(4) Uani 1 1 d DU . .
N2 N 0.5637(5) 0.3153(3) 0.3628(9) 0.076(2) Uani 1 1 d DU . .
N3 N 0.5843(4) 0.3141(2) 0.0379(8) 0.0580(18) Uani 1 1 d DU . .
N4 N -0.1877(7) -0.0165(3) -0.0070(10) 0.089(3) Uani 1 1 d DU . .

loop_
_atom_site_aniso_label
_atom_site_aniso_U_11
_atom_site_aniso_U_22
_atom_site_aniso_U_33
_atom_site_aniso_U_23
_atom_site_aniso_U_13
_atom_site_aniso_U_12
Cu1 0.0219(4) 0.0206(4) 0.0285(4) -0.0008(3) 0.0155(3) -0.0017(3)
Cu2 0.0223(4) 0.0245(4) 0.0356(5) -0.0075(3) 0.0186(4) -0.0055(3)
Cu3 0.0196(4) 0.0290(4) 0.0239(4) -0.0001(3) 0.0122(3) -0.0034(3)
O1 0.019(2) 0.022(2) 0.029(2) -0.0007(16) 0.0148(19) 0.0007(15)
O2 0.052(3) 0.027(2) 0.035(3) -0.0033(19) 0.025(2) -0.007(2)
O3 0.038(3) 0.024(2) 0.033(3) -0.0026(18) 0.019(2) -0.0067(18)
O4 0.018(2) 0.048(3) 0.027(2) -0.006(2) 0.0117(19) -0.0047(19)
O5 0.022(2) 0.040(2) 0.034(3) -0.010(2) 0.016(2) -0.0095(18)
O6 0.020(2) 0.024(2) 0.025(2) 0.0007(16) 0.0099(18) -0.0012(16)
O7 0.103(6) 0.124(6) 0.182(8) -0.050(6) 0.064(6) -0.041(5)
O8A 0.023(5) 0.089(7) 0.082(7) -0.024(6) 0.019(5) -0.023(5)
O8B 0.139(10) 0.124(10) 0.127(10) -0.012(8) 0.052(9) -0.026(8)
O9 0.054(4) 0.126(6) 0.117(6) 0.024(5) 0.030(4) 0.020(4)
O10 0.072(4) 0.102(5) 0.129(6) 0.047(5) 0.038(4) 0.030(4)
O11 0.154(8) 0.103(6) 0.234(10) -0.024(6) 0.084(7) -0.045(6)
O12A 0.181(13) 0.193(13) 0.149(10) 0.010(9) 0.058(10) -0.033(10)
O12B 0.092(8) 0.103(9) 0.155(10) -0.007(8) 0.069(8) -0.006(7)
O13 0.161(7) 0.072(5) 0.137(7) -0.004(5) -0.002(6) 0.027(5)
O14 0.186(8) 0.112(6) 0.102(6) 0.017(5) 0.032(6) 0.018(6)
O15 0.024(2) 0.045(3) 0.036(3) 0.012(2) 0.018(2) 0.0076(19)
O16 0.020(2) 0.044(3) 0.035(3) 0.007(2) 0.017(2) 0.0044(19)
O17 0.061(4) 0.030(3) 0.052(3) 0.000(2) 0.001(3) -0.002(2)
O18 0.052(3) 0.023(2) 0.042(3) -0.003(2) 0.022(2) 0.002(2)
O19 0.204(9) 0.193(9) 0.239(9) -0.028(7) 0.047(7) -0.024(7)
O20 0.199(7) 0.171(7) 0.222(8) 0.024(6) 0.035(6) 0.063(6)
C1 0.035(4) 0.027(3) 0.034(4) 0.003(3) 0.010(3) 0.002(3)
C2 0.043(4) 0.026(3) 0.041(4) -0.006(3) 0.018(3) -0.004(3)
C3 0.076(6) 0.035(4) 0.083(7) -0.011(4) 0.050(5) -0.008(4)
C4 0.076(6) 0.033(4) 0.093(7) -0.021(4) 0.041(6) -0.002(4)
C5 0.076(6) 0.026(4) 0.059(5) -0.003(3) 0.022(5) -0.008(4)
C6 0.067(6) 0.033(4) 0.084(7) -0.008(4) 0.037(5) -0.018(4)
C7 0.065(5) 0.034(4) 0.066(6) -0.015(4) 0.039(5) -0.013(4)
C8 0.081(6) 0.023(4) 0.062(6) -0.005(4) 0.019(5) -0.010(4)
C9 0.096(7) 0.033(4) 0.064(6) 0.004(4) 0.014(5) -0.005(4)
C10 0.075(6) 0.032(4) 0.053(5) -0.008(4) 0.008(5) -0.005(4)
C11 0.055(5) 0.027(3) 0.049(5) -0.008(3) 0.019(4) -0.005(3)
C12 0.097(7) 0.029(4) 0.052(5) 0.001(4) 0.007(5) -0.007(4)
C13 0.100(8) 0.033(4) 0.061(6) -0.011(4) 0.007(5) -0.019(4)
C14 0.041(4) 0.030(3) 0.052(5) -0.005(3) 0.023(4) -0.005(3)
C15 0.016(3) 0.032(3) 0.029(4) 0.005(3) 0.007(3) 0.001(2)
C16 0.020(3) 0.049(4) 0.027(4) -0.003(3) 0.012(3) -0.002(3)
C17 0.039(4) 0.060(5) 0.042(5) -0.009(3) 0.027(4) -0.007(3)
C18 0.029(4) 0.075(6) 0.044(5) -0.012(4) 0.012(4) -0.019(4)
C19 0.015(3) 0.078(5) 0.037(4) -0.003(4) 0.009(3) 0.002(3)
C20 0.018(3) 0.070(5) 0.034(4) -0.008(3) 0.011(3) 0.004(3)
C21 0.033(4) 0.054(4) 0.040(5) -0.006(3) 0.015(4) -0.003(3)
C22 0.019(3) 0.086(6) 0.030(4) 0.003(4) 0.011(3) 0.003(3)
C23 0.032(4) 0.078(6) 0.045(5) 0.017(4) 0.020(4) -0.004(4)
C24 0.017(3) 0.058(4) 0.045(5) 0.010(3) 0.012(3) 0.000(3)
C25 0.019(3) 0.047(4) 0.032(4) 0.003(3) 0.013(3) 0.002(3)
C26 0.014(3) 0.052(4) 0.043(4) 0.004(3) 0.014(3) 0.005(3)
C27 0.029(2) 0.043(2) 0.035(2) -0.0002(17) 0.0131(18) 0.0050(17)
C28 0.018(3) 0.030(3) 0.030(4) 0.000(3) 0.013(3) 0.001(2)
C29 0.261(17) 0.264(16) 0.282(18) 0.025(15) 0.039(14) 0.029(15)
C30 0.269(15) 0.255(14) 0.276(16) 0.040(14) 0.053(13) 0.007(14)
C31 0.273(15) 0.255(15) 0.278(16) 0.040(14) 0.051(13) 0.007(14)
C32 0.291(16) 0.266(16) 0.290(18) 0.035(16) 0.046(14) 0.011(16)
C33 0.199(7) 0.171(7) 0.222(8) 0.024(6) 0.035(6) 0.063(6)
C34 0.231(13) 0.208(12) 0.277(14) 0.011(12) 0.024(12) 0.094(11)
C35 0.232(13) 0.205(12) 0.285(14) 0.017(12) 0.014(12) 0.092(11)
C36 0.262(14) 0.233(14) 0.304(15) 0.020(14) 0.011(13) 0.065(13)
N1 0.120(6) 0.102(6) 0.140(6) -0.010(5) 0.054(5) -0.026(5)
N2 0.063(4) 0.095(5) 0.086(5) -0.020(4) 0.047(4) -0.026(4)
N3 0.035(3) 0.071(4) 0.072(4) 0.010(3) 0.022(3) 0.011(3)
N4 0.112(5) 0.060(4) 0.087(5) 0.002(4) 0.013(4) 0.004(4)

loop_
_atom_type_symbol
_atom_type_description
_atom_type_scat_dispersion_real
_atom_type_scat_dispersion_imag
_atom_type_scat_source
C C 0.0033 0.0016 'International Tables Vol C Tables 4.2.6.8 and 6.1.1.4'
H H 0.0000 0.0000 'International Tables Vol C Tables 4.2.6.8 and 6.1.1.4'
N N 0.0061 0.0033 'International Tables Vol C Tables 4.2.6.8 and 6.1.1.4'
O O 0.0106 0.0060 'International Tables Vol C Tables 4.2.6.8 and 6.1.1.4'
Cu Cu 0.3201 1.2651 'International Tables Vol C Tables 4.2.6.8 and 6.1.1.4'

loop_
_geom_angle_atom_site_label_1
_geom_angle_atom_site_label_2
_geom_angle_atom_site_label_3
_geom_angle
_geom_angle_site_symmetry_1
_geom_angle_site_symmetry_3
O18 Cu1 O1 164.8(2) 2 .
O18 Cu1 O5 92.10(19) 2 .
O1 Cu1 O5 92.68(16) . .
O18 Cu1 O6 95.01(17) 2 4_566
O1 Cu1 O6 80.90(15) . 4_566
O5 Cu1 O6 172.65(17) . 4_566
O18 Cu1 Cu2 134.00(14) 2 .
O1 Cu1 Cu2 39.68(11) . .
O5 Cu1 Cu2 132.34(13) . .
O6 Cu1 Cu2 41.26(11) 4_566 .
O18 Cu1 Cu3 128.02(15) 2 .
O1 Cu1 Cu3 39.13(12) . .
O5 Cu1 Cu3 80.53(13) . .
O6 Cu1 Cu3 96.48(12) 4_566 .
Cu2 Cu1 Cu3 62.71(2) . .
O15 Cu2 O3 90.72(17) 4_466 .
O15 Cu2 O1 174.49(17) 4_466 .
O3 Cu2 O1 94.78(16) . .
O15 Cu2 O6 94.00(17) 4_466 4_566
O3 Cu2 O6 172.22(17) . 4_566
O1 Cu2 O6 80.54(15) . 4_566
O15 Cu2 Cu1 135.15(13) 4_466 .
O3 Cu2 Cu1 133.66(12) . .
O1 Cu2 Cu1 39.41(11) . .
O6 Cu2 Cu1 41.17(10) 4_566 .
O6 Cu3 O1 170.17(16) . .
O6 Cu3 O4 84.45(17) . .
O1 Cu3 O4 93.27(17) . .
O6 Cu3 O2 100.46(17) . .
O1 Cu3 O2 88.83(17) . .
O4 Cu3 O2 122.75(18) . .
O6 Cu3 O16 90.44(16) . 1_455
O1 Cu3 O16 86.42(16) . 1_455
O4 Cu3 O16 147.88(18) . 1_455
O2 Cu3 O16 89.37(18) . 1_455
O6 Cu3 Cu1 131.14(12) . .
O1 Cu3 Cu1 39.18(11) . .
O4 Cu3 Cu1 77.18(13) . .
O2 Cu3 Cu1 127.59(13) . .
O16 Cu3 Cu1 82.65(13) 1_455 .
Cu3 O1 Cu1 101.68(18) . .
Cu3 O1 Cu2 107.0(2) . .
Cu1 O1 Cu2 100.92(16) . .
Cu3 O1 H1A 115.2 . .
Cu1 O1 H1A 115.1 . .
Cu2 O1 H1A 115.2 . .
C1 O2 Cu3 128.5(4) . .
C1 O3 Cu2 128.3(4) . .
C15 O4 Cu3 128.3(4) . .
C15 O5 Cu1 126.8(4) . .
Cu3 O6 Cu1 109.75(19) . 4_565
Cu3 O6 Cu2 110.51(19) . 4_565
Cu1 O6 Cu2 97.57(16) 4_565 4_565
Cu3 O6 H6A 112.7 . .
Cu1 O6 H6A 112.7 4_565 .
Cu2 O6 H6A 112.7 4_565 .
C28 O15 Cu2 127.3(4) . 4_665
C28 O16 Cu3 131.2(4) . 1_655
C14 O18 Cu1 107.4(4) . 2_545
C30 O19 H19 109.4 . .
C34 O20 H20 109.5 . .
O2 C1 O3 127.3(6) . .
O2 C1 C2 116.8(6) . .
O3 C1 C2 115.8(5) . .
C7 C2 C3 117.9(6) . .
C7 C2 C1 121.6(6) . .
C3 C2 C1 120.5(6) . .
C2 C3 C4 121.3(7) . .
C2 C3 H3A 119.4 . .
C4 C3 H3A 119.4 . .
C3 C4 C5 121.5(7) . .
C3 C4 H4A 119.3 . .
C5 C4 H4A 119.3 . .
C4 C5 C6 116.4(7) . .
C4 C5 C8 118.6(7) . .
C6 C5 C8 125.0(7) . .
C7 C6 C5 121.8(7) . .
C7 C6 N1 116.5(8) . .
C5 C6 N1 121.7(8) . .
C2 C7 C6 121.1(7) . .
C2 C7 H7A 119.4 . .
C6 C7 H7A 119.4 . .
C13 C8 C9 116.9(7) . .
C13 C8 C5 118.8(8) . .
C9 C8 C5 123.2(8) . .
C10 C9 C8 122.5(8) . .
C10 C9 N4 118.0(9) . .
C8 C9 N4 119.5(7) . .
C11 C10 C9 120.2(8) . .
C11 C10 H10A 119.9 . .
C9 C10 H10A 119.9 . .
C10 C11 C12 118.6(7) . .
C10 C11 C14 120.9(7) . .
C12 C11 C14 120.3(7) . .
C13 C12 C11 120.7(8) . .
C13 C12 H12A 119.7 . .
C11 C12 H12A 119.7 . .
C8 C13 C12 121.1(9) . .
C8 C13 H13A 119.5 . .
C12 C13 H13A 119.5 . .
O17 C14 O18 124.7(6) . .
O17 C14 C11 120.6(7) . .
O18 C14 C11 114.7(7) . .
O4 C15 O5 126.5(5) . .
O4 C15 C16 117.6(5) . .
O5 C15 C16 115.9(5) . .
C21 C16 C17 119.5(6) . .
C21 C16 C15 122.4(6) . .
C17 C16 C15 118.1(6) . .
C18 C17 C16 119.2(7) . .
C18 C17 H17A 120.4 . .
C16 C17 H17A 120.4 . .
C17 C18 C19 122.4(7) . .
C17 C18 N2 117.7(7) . .
C19 C18 N2 119.8(6) . .
C20 C19 C18 116.3(6) . .
C20 C19 C22 119.8(7) . .
C18 C19 C22 123.9(7) . .
C21 C20 C19 121.6(7) . .
C21 C20 H20A 119.2 . .
C19 C20 H20A 119.2 . .
C16 C21 C20 120.9(7) . .
C16 C21 H21A 119.6 . .
C20 C21 H21A 119.6 . .
C23 C22 C27 116.4(6) . .
C23 C22 C19 118.5(7) . .
C27 C22 C19 125.1(7) . .
C24 C23 C22 122.4(7) . .
C24 C23 H23A 118.8 . .
C22 C23 H23A 118.8 . .
C23 C24 C25 120.3(7) . .
C23 C24 H24A 119.8 . .
C25 C24 H24A 119.8 . .
C24 C25 C26 118.1(6) . .
C24 C25 C28 121.8(6) . .
C26 C25 C28 120.0(6) . .
C27 C26 C25 120.9(6) . .
C27 C26 H26A 119.6 . .
C25 C26 H26A 119.6 . .
C26 C27 C22 121.7(6) . .
C26 C27 N3 117.2(6) . .
C22 C27 N3 121.1(6) . .
O16 C28 O15 126.5(5) . .
O16 C28 C25 118.5(5) . .
O15 C28 C25 115.1(5) . .
C30 C29 H29A 109.5 . .
C30 C29 H29B 109.5 . .
H29A C29 H29B 109.5 . .
C30 C29 H29C 109.5 . .
H29A C29 H29C 109.5 . .
H29B C29 H29C 109.5 . .
O19 C30 C29 114.8(15) . .
O19 C30 C31 108.2(14) . .
C29 C30 C31 108.8(14) . .
O19 C30 H30A 108.3 . .
C29 C30 H30A 108.3 . .
C31 C30 H30A 108.3 . .
C30 C31 C32 110.7(14) . .
C30 C31 H31A 109.5 . .
C32 C31 H31A 109.5 . .
C30 C31 H31B 109.5 . .
C32 C31 H31B 109.5 . .
H31A C31 H31B 108.1 . .
C31 C32 H32A 109.5 . .
C31 C32 H32B 109.5 . .
H32A C32 H32B 109.5 . .
C31 C32 H32C 109.5 . .
H32A C32 H32C 109.5 . .
H32B C32 H32C 109.5 . .
C34 C33 H33A 109.5 . .
C34 C33 H33B 109.5 . .
H33A C33 H33B 109.5 . .
C34 C33 H33C 109.5 . .
H33A C33 H33C 109.5 . .
H33B C33 H33C 109.5 . .
O20 C34 C35 111.7(11) . .
O20 C34 C33 110.8(10) . .
C35 C34 C33 106.7(7) . .
O20 C34 H34A 109.2 . .
C35 C34 H34A 109.2 . .
C33 C34 H34A 109.2 . .
C34 C35 C36 112.3(13) . .
C34 C35 H35A 109.1 . .
C36 C35 H35A 109.1 . .
C34 C35 H35B 109.1 . .
C36 C35 H35B 109.1 . .
H35A C35 H35B 107.9 . .
C35 C36 H36A 109.5 . .
C35 C36 H36B 109.5 . .
H36A C36 H36B 109.5 . .
C35 C36 H36C 109.5 . .
H36A C36 H36C 109.5 . .
H36B C36 H36C 109.5 . .
O11 N1 O12A 109.9(19) . .
O11 N1 O12B 113.6(15) . .
O12A N1 O12B 66.5(17) . .
O11 N1 C6 120.8(12) . .
O12A N1 C6 112.8(17) . .
O12B N1 C6 120.0(12) . .
O7 N2 O8B 99.4(13) . .
O7 N2 O8A 115.2(11) . .
O8B N2 O8A 74.8(12) . .
O7 N2 C18 119.5(8) . .
O8B N2 C18 121.2(13) . .
O8A N2 C18 117.4(9) . .
O9 N3 O10 119.9(8) . .
O9 N3 C27 120.4(7) . .
O10 N3 C27 118.6(6) . .
O14 N4 O13 126.9(11) . .
O14 N4 C9 116.7(9) . .
O13 N4 C9 116.4(10) . .

loop_
_geom_bond_atom_site_label_1
_geom_bond_atom_site_label_2
_geom_bond_distance
_geom_bond_site_symmetry_2
Cu1 O18 1.914(4) 2
Cu1 O1 1.939(4) .
Cu1 O5 1.946(4) .
Cu1 O6 1.991(4) 4_566
Cu1 Cu2 2.9983(10) .
Cu1 Cu3 3.0046(10) .
Cu2 O15 1.923(4) 4_466
Cu2 O3 1.949(4) .
Cu2 O1 1.949(4) .
Cu2 O6 1.995(4) 4_566
Cu3 O6 1.926(4) .
Cu3 O1 1.936(4) .
Cu3 O4 2.002(4) .
Cu3 O2 2.082(4) .
Cu3 O16 2.104(4) 1_455
O1 H1A 0.8498 .
O2 C1 1.252(7) .
O3 C1 1.275(8) .
O4 C15 1.258(7) .
O5 C15 1.260(7) .
O6 Cu1 1.991(4) 4_565
O6 Cu2 1.995(4) 4_565
O6 H6A 0.8496 .
O7 N2 1.196(8) .
O8A N2 1.232(9) .
O8B N2 1.214(10) .
O9 N3 1.208(8) .
O10 N3 1.212(9) .
O11 N1 1.192(9) .
O12A N1 1.210(10) .
O12B N1 1.218(10) .
O13 N4 1.221(8) .
O14 N4 1.212(8) .
O15 C28 1.264(7) .
O15 Cu2 1.923(4) 4_665
O16 C28 1.246(7) .
O16 Cu3 2.104(4) 1_655
O17 C14 1.237(9) .
O18 C14 1.268(9) .
O18 Cu1 1.914(4) 2_545
O19 C30 1.405(10) .
O19 H19 0.8500 .
O20 C34 1.422(16) .
O20 H20 0.8500 .
C1 C2 1.499(9) .
C2 C7 1.368(9) .
C2 C3 1.376(10) .
C3 C4 1.377(11) .
C3 H3A 0.9300 .
C4 C5 1.380(11) .
C4 H4A 0.9300 .
C5 C6 1.394(11) .
C5 C8 1.503(10) .
C6 C7 1.370(10) .
C6 N1 1.469(13) .
C7 H7A 0.9300 .
C8 C13 1.376(12) .
C8 C9 1.394(12) .
C9 C10 1.375(11) .
C9 N4 1.466(13) .
C10 C11 1.368(11) .
C10 H10A 0.9300 .
C11 C12 1.392(12) .
C11 C14 1.506(9) .
C12 C13 1.390(11) .
C12 H12A 0.9300 .
C13 H13A 0.9300 .
C15 C16 1.497(8) .
C16 C21 1.369(9) .
C16 C17 1.383(10) .
C17 C18 1.381(10) .
C17 H17A 0.9300 .
C18 C19 1.404(11) .
C18 N2 1.466(11) .
C19 C20 1.383(10) .
C19 C22 1.500(8) .
C20 C21 1.382(9) .
C20 H20A 0.9300 .
C21 H21A 0.9300 .
C22 C23 1.388(11) .
C22 C27 1.402(10) .
C23 C24 1.379(9) .
C23 H23A 0.9300 .
C24 C25 1.383(9) .
C24 H24A 0.9300 .
C25 C26 1.400(9) .
C25 C28 1.498(8) .
C26 C27 1.367(9) .
C26 H26A 0.9300 .
C27 N3 1.456(10) .
C29 C30 1.507(10) .
C29 H29A 0.9600 .
C29 H29B 0.9600 .
C29 H29C 0.9600 .
C30 C31 1.520(11) .
C30 H30A 0.9800 .
C31 C32 1.547(10) .
C31 H31A 0.9700 .
C31 H31B 0.9700 .
C32 H32A 0.9600 .
C32 H32B 0.9600 .
C32 H32C 0.9600 .
C33 C34 1.516(10) .
C33 H33A 0.9600 .
C33 H33B 0.9600 .
C33 H33C 0.9600 .
C34 C35 1.501(10) .
C34 H34A 0.9800 .
C35 C36 1.512(10) .
C35 H35A 0.9700 .
C35 H35B 0.9700 .
C36 H36A 0.9600 .
C36 H36B 0.9600 .
C36 H36C 0.9600 .
